data_9017830
loop_
_publ_author_name
'Sokolova, E. V.'
'Rybakov, V. B.'
'Pautov, L. A.'

_publ_section_title
;
 The crystal structure of a new natural tetramethylammonium aluminosilicate
 [N(CH3)4][Si2(Si0.5Al0.5)O6]2
 Note: H atoms not located
;
_journal_name_full 'Soviet Physics Doklady'
_journal_page_first 267
_journal_page_last 269
_journal_volume 36
_journal_year 1991
_chemical_compound_source 'Northern Ural Mountains, Mankhambo region, Russia'
_chemical_formula_sum 'C4 Al N O12 Si5'
_chemical_name_mineral Tsaregorodtsevite
_space_group_IT_number 23
_space_group_name_Hall 'I 2 2'
_space_group_name_H-M_alt 'I 2 2 2'
_symmetry_space_group_name_H-M 'I 2 2 2'
_cell_angle_alpha 90
_cell_angle_beta 90
_cell_angle_gamma 90
_cell_length_a 8.984
_cell_length_b 8.937
_cell_length_c 8.927
_cell_formula_units_Z 2
_cell_volume 716.749
_database_code_amcsd 0020490
_exptl_crystal_density_diffrn 1.953
_cod_data_source_file inputs/fixed/downloads/20/20303.cif
_cod_data_source_block 20303
_cod_original_formula_sum 'N C4 Si5 Al O12'
_cod_database_code 9017830

loop_
_space_group_symop_operation_xyz
x,y,z
1/2+x,1/2+y,1/2+z
-x,y,-z
1/2-x,1/2+y,1/2-z
x,-y,-z
1/2+x,1/2-y,1/2-z
-x,-y,z
1/2-x,1/2-y,1/2+z

loop_
_atom_site_label
_atom_site_fract_x
_atom_site_fract_y
_atom_site_fract_z
_atom_site_occupancy
_atom_site_U_iso_or_equiv
N 0.00000 0.00000 0.00000 1.00000 0.02280
C1 0.38400 0.37300 0.50100 0.33333 0.04813
C2 0.38100 0.50700 0.37400 0.33333 0.06079
C3 0.00100 0.11700 0.12100 0.33333 0.06206
Si1 0.00000 0.25110 0.50000 1.00000 0.01368
Si2 0.50000 0.00000 0.24910 1.00000 0.01330
Si3 0.25020 0.00000 0.50000 0.50000 0.01381
Al3 0.25020 0.00000 0.50000 0.50000 0.01381
O1 -0.14630 0.14990 0.49700 1.00000 0.04369
O2 0.14560 0.49900 0.14910 1.00000 0.04813
O3 0.00700 0.35400 0.35310 1.00000 0.04939

loop_
_cod_related_entry_id
_cod_related_entry_database
_cod_related_entry_code
1 AMCSD 0020490
